data_7055494
loop_
_publ_author_name
'Wu, Jin-Ting'
'Zhang, Jian-Guo'
'Yin, Xin'
'Wu, Le'

_publ_section_title
;
 Energetic salts based on 3-hydrazino-4-amino-1,2,4-triazole (HATr):
 synthesis and properties
;
_journal_issue 6
_journal_name_full 'New J. Chem.'
_journal_page_first 5414
_journal_paper_doi 10.1039/C6NJ00308G
_journal_volume 40
_journal_year 2016
_chemical_formula_sum 'C4 H8 N10 O3'
_chemical_formula_weight 244.20
_chemical_name_systematic
; 
 ? 
;
_space_group_IT_number 14
_symmetry_cell_setting monoclinic
_symmetry_space_group_name_Hall '-P 2ybc'
_symmetry_space_group_name_H-M 'P 1 21/c 1'
_atom_sites_solution_hydrogens geom
_atom_sites_solution_primary direct
_atom_sites_solution_secondary difmap
_audit_creation_method SHELXL-97
_audit_update_record
;
2016-01-28 deposited with the CCDC.
2016-04-18 downloaded from the CCDC.
;
_cell_angle_alpha 90.00
_cell_angle_beta 103.497(4)
_cell_angle_gamma 90.00
_cell_formula_units_Z 8
_cell_length_a 12.455(4)
_cell_length_b 7.156(2)
_cell_length_c 22.215(7)
_cell_measurement_reflns_used 7079
_cell_measurement_temperature 153(2)
_cell_measurement_theta_max 31.502
_cell_measurement_theta_min 2.214
_cell_volume 1925.3(10)
_computing_cell_refinement 'CrystalClear (Rigaku Inc., 2008)'
_computing_data_collection 'CrystalClear (Rigaku Inc., 2008)'
_computing_data_reduction 'CrystalClear (Rigaku Inc., 2008)'
_computing_molecular_graphics 'Bruker SHELXTL'
_computing_publication_material 'Bruker SHELXTL'
_computing_structure_refinement 'SHELXL-97 (Sheldrick, 1997)'
_computing_structure_solution 'SHELXS-97 (Sheldrick, 1990)'
_diffrn_ambient_temperature 153(2)
_diffrn_detector_area_resol_mean 28.5714
_diffrn_measured_fraction_theta_full 0.995
_diffrn_measured_fraction_theta_max 0.995
_diffrn_measurement_device_type AFC10/Saturn724+
_diffrn_measurement_method 'phi and omega scans'
_diffrn_radiation_monochromator graphite
_diffrn_radiation_source 'Rotating Anode'
_diffrn_radiation_type MoK\a
_diffrn_radiation_wavelength 0.71073
_diffrn_reflns_av_R_equivalents 0.0443
_diffrn_reflns_av_unetI/netI 0.0484
_diffrn_reflns_limit_h_max 18
_diffrn_reflns_limit_h_min -17
_diffrn_reflns_limit_k_max 10
_diffrn_reflns_limit_k_min -9
_diffrn_reflns_limit_l_max 32
_diffrn_reflns_limit_l_min -29
_diffrn_reflns_number 18664
_diffrn_reflns_theta_full 31.52
_diffrn_reflns_theta_max 31.52
_diffrn_reflns_theta_min 2.21
_diffrn_standards_decay_% 0
_diffrn_standards_interval_count 0
_diffrn_standards_interval_time 0
_diffrn_standards_number 0
_exptl_absorpt_coefficient_mu 0.143
_exptl_absorpt_correction_T_max 0.9788
_exptl_absorpt_correction_T_min 0.9397
_exptl_absorpt_correction_type multi-scan
_exptl_crystal_colour Yellow
_exptl_crystal_density_diffrn 1.685
_exptl_crystal_density_method 'not measured'
_exptl_crystal_description Platelet
_exptl_crystal_F_000 1008
_exptl_crystal_size_max 0.44
_exptl_crystal_size_mid 0.29
_exptl_crystal_size_min 0.15
_refine_diff_density_max 0.311
_refine_diff_density_min -0.262
_refine_diff_density_rms 0.057
_refine_ls_extinction_method none
_refine_ls_goodness_of_fit_ref 0.997
_refine_ls_hydrogen_treatment mixed
_refine_ls_matrix_type full
_refine_ls_number_parameters 363
_refine_ls_number_reflns 6392
_refine_ls_number_restraints 0
_refine_ls_restrained_S_all 0.997
_refine_ls_R_factor_all 0.0812
_refine_ls_R_factor_gt 0.0587
_refine_ls_shift/su_max 0.001
_refine_ls_shift/su_mean 0.000
_refine_ls_structure_factor_coef Fsqd
_refine_ls_weighting_details 'calc w=1/[\s^2^(Fo^2^)+(0.0859P)^2^+0.5630P] where P=(Fo^2^+2Fc^2^)/3'
_refine_ls_weighting_scheme calc
_refine_ls_wR_factor_gt 0.1455
_refine_ls_wR_factor_ref 0.1631
_reflns_number_gt 5124
_reflns_number_total 6392
_reflns_threshold_expression >2sigma(I)
_cod_data_source_file c6nj00308g1.cif
_cod_data_source_block bn1964
_cod_depositor_comments
;
The following automatic conversions were performed:

'_symmetry_cell_setting' value 'Monoclinic' changed to 'monoclinic'
according to
/usr/data/users/saulius/crontab/automatic-downloads/rss-feeds/RSC/lib/dictionaries/cif_core.dic
dictionary named 'cif_core.dic' version 2.4.2 from 2011-04-26.

Automatic conversion script
Id: cif_fix_values 4268 2015-11-12 08:31:59Z antanas 

 Adding full bibliography for 7055491--7055495.cif.

The following automatic conversions were performed:

'_exptl_absorpt_correction_type' value 'Multi-scans' was replaced
with the value 'multi-scan' as specified in the replacement file
'src/cod-tools/trunk/data/replacement-values/replacement_values.lst'.

Automatic conversion script
Id: cif_fix_values 5376 2017-05-30 11:51:03Z andrius 
;
_cod_original_cell_volume 1925.2(10)
_cod_original_sg_symbol_H-M P2(1)/c
_cod_database_code 7055494

loop_
_symmetry_equiv_pos_as_xyz
'x, y, z'
'-x, y+1/2, -z+1/2'
'-x, -y, -z'
'x, -y-1/2, z-1/2'

loop_
_atom_site_label
_atom_site_type_symbol
_atom_site_fract_x
_atom_site_fract_y
_atom_site_fract_z
_atom_site_U_iso_or_equiv
_atom_site_adp_type
_atom_site_occupancy
_atom_site_symmetry_multiplicity
_atom_site_calc_flag
_atom_site_refinement_flags
O1 O 0.09536(11) -0.04821(18) 0.12509(6) 0.0219(3) Uani 1 1 d .
O2 O 0.13868(10) 0.46995(19) -0.05938(6) 0.0223(3) Uani 1 1 d .
O3 O 0.11335(11) 0.58342(17) 0.02708(6) 0.0225(3) Uani 1 1 d .
O4 O 0.40880(10) 0.58860(18) 0.39151(6) 0.0213(3) Uani 1 1 d .
O5 O 0.35380(11) 1.11813(19) 0.57029(6) 0.0242(3) Uani 1 1 d .
O6 O 0.37772(10) 1.22768(17) 0.48298(6) 0.0224(3) Uani 1 1 d .
N1 N 0.34331(12) 0.6003(2) 0.23365(7) 0.0230(3) Uani 1 1 d .
N2 N 0.28474(11) 0.6223(2) 0.27970(7) 0.0191(3) Uani 1 1 d .
N3 N 0.16375(11) 0.5836(2) 0.19418(6) 0.0171(3) Uani 1 1 d .
N4 N 0.05864(12) 0.5654(2) 0.15426(7) 0.0206(3) Uani 1 1 d .
N5 N 0.09427(13) 0.6234(2) 0.28372(7) 0.0242(3) Uani 1 1 d .
N6 N 0.12291(15) 0.6572(3) 0.34812(8) 0.0301(4) Uani 1 1 d .
N7 N 0.15562(13) 0.1212(2) 0.27342(7) 0.0242(3) Uani 1 1 d .
N8 N 0.21613(12) 0.0816(2) 0.22961(7) 0.0207(3) Uani 1 1 d .
N9 N 0.33361(11) 0.1602(2) 0.31305(7) 0.0179(3) Uani 1 1 d .
N10 N 0.43732(12) 0.1940(2) 0.35334(7) 0.0208(3) Uani 1 1 d .
N11 N 0.40643(12) 0.0812(2) 0.22624(7) 0.0243(3) Uani 1 1 d .
N12 N 0.37731(14) 0.0211(3) 0.16381(7) 0.0242(3) Uani 1 1 d .
N13 N 0.13032(12) -0.0181(2) 0.02653(7) 0.0202(3) Uani 1 1 d .
N14 N 0.13794(12) 0.1211(2) -0.01434(7) 0.0193(3) Uani 1 1 d .
N15 N 0.09930(11) 0.2398(2) 0.07424(6) 0.0174(3) Uani 1 1 d .
N16 N 0.12345(11) 0.4515(2) -0.00707(7) 0.0169(3) Uani 1 1 d .
N17 N 0.37269(13) 0.6251(2) 0.48927(7) 0.0202(3) Uani 1 1 d .
N18 N 0.36076(12) 0.7661(2) 0.52835(7) 0.0199(3) Uani 1 1 d .
N19 N 0.39197(11) 0.8810(2) 0.43756(6) 0.0172(3) Uani 1 1 d .
N20 N 0.36789(11) 1.0974(2) 0.51769(7) 0.0173(3) Uani 1 1 d .
C1 C 0.26767(14) 0.5808(3) 0.18286(8) 0.0218(3) Uani 1 1 d .
H1 H 0.2822 0.5665 0.1430 0.026 Uiso 1 1 calc R
C2 C 0.17671(14) 0.6105(2) 0.25560(8) 0.0175(3) Uani 1 1 d .
C3 C 0.22895(14) 0.1659(3) 0.32295(8) 0.0232(4) Uani 1 1 d .
H3 H 0.2124 0.1984 0.3612 0.028 Uiso 1 1 calc R
C4 C 0.32354(13) 0.1050(2) 0.25367(8) 0.0169(3) Uani 1 1 d .
C5 C 0.10675(13) 0.0512(2) 0.07977(8) 0.0180(3) Uani 1 1 d .
C6 C 0.11882(13) 0.2661(2) 0.01761(8) 0.0164(3) Uani 1 1 d .
C7 C 0.39188(13) 0.6912(2) 0.43473(8) 0.0168(3) Uani 1 1 d .
C8 C 0.37293(13) 0.9105(2) 0.49401(8) 0.0159(3) Uani 1 1 d .
H2 H 0.327(2) 0.623(4) 0.3242(11) 0.039(7) Uiso 1 1 d .
H5 H 0.024(2) 0.628(4) 0.2613(11) 0.035(7) Uiso 1 1 d .
H4A H 0.0643(17) 0.468(3) 0.1275(10) 0.021(5) Uiso 1 1 d .
H4B H 0.0475(19) 0.683(3) 0.1328(11) 0.030(6) Uiso 1 1 d .
H6A H 0.084(2) 0.579(4) 0.3655(13) 0.043(8) Uiso 1 1 d .
H6B H 0.104(2) 0.772(5) 0.3523(14) 0.055(9) Uiso 1 1 d .
H8 H 0.176(2) 0.042(4) 0.1883(12) 0.042(7) Uiso 1 1 d .
H10A H 0.441(2) 0.096(4) 0.3845(13) 0.043(7) Uiso 1 1 d .
H10B H 0.4331(19) 0.309(4) 0.3709(11) 0.033(6) Uiso 1 1 d .
H11 H 0.473(2) 0.100(4) 0.2471(12) 0.039(7) Uiso 1 1 d .
H12A H 0.409(2) 0.104(4) 0.1410(13) 0.044(8) Uiso 1 1 d .
H12B H 0.406(2) -0.100(4) 0.1643(12) 0.039(7) Uiso 1 1 d .
H13 H 0.145(2) -0.143(4) 0.0183(12) 0.040(7) Uiso 1 1 d .
H17 H 0.3686(18) 0.503(4) 0.4987(10) 0.027(6) Uiso 1 1 d .

loop_
_atom_site_aniso_label
_atom_site_aniso_U_11
_atom_site_aniso_U_22
_atom_site_aniso_U_33
_atom_site_aniso_U_23
_atom_site_aniso_U_13
_atom_site_aniso_U_12
O1 0.0241(6) 0.0203(6) 0.0199(6) 0.0033(5) 0.0020(5) -0.0033(5)
O2 0.0225(6) 0.0265(6) 0.0189(6) 0.0045(5) 0.0067(5) 0.0009(5)
O3 0.0261(6) 0.0159(6) 0.0266(7) -0.0025(5) 0.0083(5) -0.0005(5)
O4 0.0235(6) 0.0220(6) 0.0174(6) -0.0034(5) 0.0027(5) 0.0039(5)
O5 0.0276(7) 0.0247(6) 0.0233(6) -0.0056(5) 0.0120(5) -0.0018(5)
O6 0.0237(6) 0.0158(6) 0.0281(7) 0.0034(5) 0.0072(5) -0.0002(5)
N1 0.0182(7) 0.0332(8) 0.0190(7) -0.0007(6) 0.0074(5) 0.0020(6)
N2 0.0147(6) 0.0271(8) 0.0159(7) -0.0004(6) 0.0041(5) 0.0003(5)
N3 0.0160(6) 0.0204(7) 0.0155(6) -0.0009(5) 0.0047(5) 0.0001(5)
N4 0.0170(6) 0.0257(8) 0.0174(7) -0.0023(6) 0.0007(5) -0.0023(6)
N5 0.0166(7) 0.0383(9) 0.0186(7) -0.0051(6) 0.0058(5) -0.0010(6)
N6 0.0279(8) 0.0452(11) 0.0202(8) -0.0075(8) 0.0117(6) -0.0055(8)
N7 0.0185(7) 0.0339(9) 0.0221(7) 0.0004(6) 0.0087(6) 0.0000(6)
N8 0.0158(6) 0.0291(8) 0.0182(7) 0.0008(6) 0.0059(5) -0.0011(6)
N9 0.0161(6) 0.0215(7) 0.0166(6) 0.0011(5) 0.0049(5) -0.0004(5)
N10 0.0195(7) 0.0227(7) 0.0189(7) -0.0008(6) 0.0015(5) -0.0039(6)
N11 0.0148(7) 0.0391(9) 0.0198(7) -0.0041(7) 0.0060(5) -0.0006(6)
N12 0.0252(8) 0.0305(8) 0.0187(7) -0.0029(6) 0.0090(6) -0.0004(7)
N13 0.0232(7) 0.0155(6) 0.0229(7) -0.0007(6) 0.0073(6) 0.0003(5)
N14 0.0211(7) 0.0167(7) 0.0214(7) -0.0010(5) 0.0077(5) -0.0010(5)
N15 0.0185(6) 0.0170(6) 0.0170(6) -0.0005(5) 0.0044(5) -0.0001(5)
N16 0.0132(6) 0.0184(6) 0.0188(7) 0.0007(5) 0.0032(5) 0.0002(5)
N17 0.0259(7) 0.0151(7) 0.0204(7) -0.0008(5) 0.0075(6) -0.0012(5)
N18 0.0237(7) 0.0167(6) 0.0213(7) -0.0011(5) 0.0091(5) -0.0016(5)
N19 0.0167(6) 0.0183(7) 0.0164(6) 0.0004(5) 0.0038(5) 0.0009(5)
N20 0.0139(6) 0.0173(6) 0.0215(7) -0.0018(5) 0.0056(5) -0.0014(5)
C1 0.0195(8) 0.0284(9) 0.0190(8) -0.0003(7) 0.0073(6) 0.0003(7)
C2 0.0186(7) 0.0166(7) 0.0175(7) 0.0001(6) 0.0047(6) 0.0004(6)
C3 0.0208(8) 0.0288(9) 0.0219(8) 0.0017(7) 0.0086(6) 0.0002(7)
C4 0.0162(7) 0.0182(7) 0.0166(7) 0.0015(6) 0.0042(6) 0.0000(6)
C5 0.0157(7) 0.0188(8) 0.0187(7) -0.0015(6) 0.0022(6) -0.0013(6)
C6 0.0143(7) 0.0167(7) 0.0179(7) 0.0003(6) 0.0032(5) 0.0003(5)
C7 0.0135(7) 0.0190(8) 0.0168(7) -0.0003(6) 0.0016(5) 0.0010(6)
C8 0.0149(7) 0.0153(7) 0.0174(7) -0.0007(6) 0.0036(5) -0.0002(5)

loop_
_atom_type_symbol
_atom_type_description
_atom_type_scat_dispersion_real
_atom_type_scat_dispersion_imag
_atom_type_scat_source
C C 0.0033 0.0016 'International Tables Vol C Tables 4.2.6.8 and 6.1.1.4'
H H 0.0000 0.0000 'International Tables Vol C Tables 4.2.6.8 and 6.1.1.4'
N N 0.0061 0.0033 'International Tables Vol C Tables 4.2.6.8 and 6.1.1.4'
O O 0.0106 0.0060 'International Tables Vol C Tables 4.2.6.8 and 6.1.1.4'

loop_
_geom_angle_atom_site_label_1
_geom_angle_atom_site_label_2
_geom_angle_atom_site_label_3
_geom_angle
C1 N1 N2 104.57(14)
C2 N2 N1 110.50(14)
C2 N2 H2 130.1(14)
N1 N2 H2 118.5(14)
C2 N3 C1 106.94(14)
C2 N3 N4 121.68(14)
C1 N3 N4 131.38(15)
N3 N4 H4A 106.0(13)
N3 N4 H4B 103.7(14)
H4A N4 H4B 111.3(19)
C2 N5 N6 116.72(15)
C2 N5 H5 120.0(16)
N6 N5 H5 122.5(16)
N5 N6 H6A 107.4(18)
N5 N6 H6B 105(2)
H6A N6 H6B 111(3)
C3 N7 N8 104.75(15)
C4 N8 N7 110.57(15)
C4 N8 H8 131.5(15)
N7 N8 H8 117.9(15)
C4 N9 C3 106.81(14)
C4 N9 N10 122.08(14)
C3 N9 N10 131.06(15)
N9 N10 H10A 102.3(16)
N9 N10 H10B 106.7(15)
H10A N10 H10B 110(2)
C4 N11 N12 116.10(15)
C4 N11 H11 119.0(18)
N12 N11 H11 124.9(18)
N11 N12 H12A 107.2(17)
N11 N12 H12B 105.1(16)
H12A N12 H12B 113(2)
N14 N13 C5 111.74(14)
N14 N13 H13 121.1(16)
C5 N13 H13 127.0(16)
C6 N14 N13 99.67(14)
C6 N15 C5 101.54(14)
O2 N16 O3 124.02(15)
O2 N16 C6 119.19(14)
O3 N16 C6 116.78(14)
N18 N17 C7 112.01(14)
N18 N17 H17 123.3(15)
C7 N17 H17 124.7(15)
C8 N18 N17 99.66(14)
C8 N19 C7 101.61(14)
O5 N20 O6 123.99(15)
O5 N20 C8 119.07(14)
O6 N20 C8 116.94(14)
N1 C1 N3 111.27(16)
N1 C1 H1 124.4
N3 C1 H1 124.4
N5 C2 N2 128.98(16)
N5 C2 N3 124.33(16)
N2 C2 N3 106.68(14)
N7 C3 N9 111.37(16)
N7 C3 H3 124.3
N9 C3 H3 124.3
N11 C4 N8 128.08(16)
N11 C4 N9 125.43(15)
N8 C4 N9 106.49(14)
O1 C5 N15 127.78(16)
O1 C5 N13 124.49(16)
N15 C5 N13 107.72(15)
N14 C6 N15 119.32(15)
N14 C6 N16 119.62(15)
N15 C6 N16 121.00(14)
O4 C7 N19 128.07(16)
O4 C7 N17 124.33(16)
N19 C7 N17 107.58(14)
N18 C8 N19 119.13(15)
N18 C8 N20 119.74(15)
N19 C8 N20 121.12(15)

loop_
_geom_bond_atom_site_label_1
_geom_bond_atom_site_label_2
_geom_bond_distance
O1 C5 1.267(2)
O2 N16 1.2275(18)
O3 N16 1.2356(19)
O4 C7 1.265(2)
O5 N20 1.2304(19)
O6 N20 1.2342(19)
N1 C1 1.298(2)
N1 N2 1.397(2)
N2 C2 1.330(2)
N2 H2 1.01(2)
N3 C2 1.350(2)
N3 C1 1.375(2)
N3 N4 1.406(2)
N4 H4A 0.93(2)
N4 H4B 0.96(2)
N5 C2 1.324(2)
N5 N6 1.412(2)
N5 H5 0.90(2)
N6 H6A 0.88(3)
N6 H6B 0.86(3)
N7 C3 1.295(2)
N7 N8 1.392(2)
N8 C4 1.330(2)
N8 H8 0.98(3)
N9 C4 1.354(2)
N9 C3 1.372(2)
N9 N10 1.410(2)
N10 H10A 0.98(3)
N10 H10B 0.92(3)
N11 C4 1.327(2)
N11 N12 1.416(2)
N11 H11 0.86(3)
N12 H12A 0.93(3)
N12 H12B 0.94(3)
N13 N14 1.366(2)
N13 C5 1.376(2)
N13 H13 0.94(3)
N14 C6 1.310(2)
N15 C6 1.349(2)
N15 C5 1.356(2)
N16 C6 1.442(2)
N17 N18 1.361(2)
N17 C7 1.373(2)
N17 H17 0.90(3)
N18 C8 1.314(2)
N19 C8 1.346(2)
N19 C7 1.359(2)
N20 C8 1.444(2)
C1 H1 0.9500
C3 H3 0.9500

loop_
_geom_torsion_atom_site_label_1
_geom_torsion_atom_site_label_2
_geom_torsion_atom_site_label_3
_geom_torsion_atom_site_label_4
_geom_torsion
C1 N1 N2 C2 1.7(2)
C3 N7 N8 C4 -0.5(2)
C5 N13 N14 C6 0.32(18)
C7 N17 N18 C8 0.46(18)
N2 N1 C1 N3 -1.8(2)
C2 N3 C1 N1 1.4(2)
N4 N3 C1 N1 -179.07(17)
N6 N5 C2 N2 1.1(3)
N6 N5 C2 N3 -178.13(18)
N1 N2 C2 N5 179.81(18)
N1 N2 C2 N3 -0.88(19)
C1 N3 C2 N5 179.12(17)
N4 N3 C2 N5 -0.5(3)
C1 N3 C2 N2 -0.23(19)
N4 N3 C2 N2 -179.85(15)
N8 N7 C3 N9 1.0(2)
C4 N9 C3 N7 -1.1(2)
N10 N9 C3 N7 -178.58(17)
N12 N11 C4 N8 -0.9(3)
N12 N11 C4 N9 179.48(17)
N7 N8 C4 N11 -179.86(18)
N7 N8 C4 N9 -0.2(2)
C3 N9 C4 N11 -179.54(18)
N10 N9 C4 N11 -1.8(3)
C3 N9 C4 N8 0.75(19)
N10 N9 C4 N8 178.47(15)
C6 N15 C5 O1 179.81(16)
C6 N15 C5 N13 0.24(17)
N14 N13 C5 O1 -179.97(15)
N14 N13 C5 N15 -0.38(19)
N13 N14 C6 N15 -0.18(19)
N13 N14 C6 N16 177.26(14)
C5 N15 C6 N14 0.0(2)
C5 N15 C6 N16 -177.44(14)
O2 N16 C6 N14 4.4(2)
O3 N16 C6 N14 -174.46(15)
O2 N16 C6 N15 -178.21(14)
O3 N16 C6 N15 2.9(2)
C8 N19 C7 O4 -178.17(16)
C8 N19 C7 N17 0.14(17)
N18 N17 C7 O4 177.99(15)
N18 N17 C7 N19 -0.40(19)
N17 N18 C8 N19 -0.40(19)
N17 N18 C8 N20 -179.19(14)
C7 N19 C8 N18 0.2(2)
C7 N19 C8 N20 178.95(14)
O5 N20 C8 N18 1.1(2)
O6 N20 C8 N18 -178.63(15)
O5 N20 C8 N19 -177.71(15)
O6 N20 C8 N19 2.6(2)
